data_4086679
loop_
_publ_author_name
'\'Alvarez-Rodr\'iguez, Luc\'ia'
'Cabeza, Javier A.'
'Fern\'andez-Colinas, Jos\'e M.'
'Garc\'ia-\'Alvarez, Pablo'
'Polo, Diego'

_publ_section_title
;
 Amidinatogermylene Metal Complexes as Homogeneous Catalysts in Alcoholic
 Media
;
_journal_issue 15
_journal_name_full Organometallics
_journal_page_first 2516
_journal_paper_doi 10.1021/acs.organomet.6b00426
_journal_volume 35
_journal_year 2016
_chemical_formula_sum 'C29 H47 Cl2 Ge Ir N2'
_chemical_formula_weight 759.37
_chemical_name_systematic
;
 ?
;
_space_group_crystal_system monoclinic
_space_group_IT_number 14
_space_group_name_Hall '-P 2ybc'
_space_group_name_H-M_alt 'P 1 21/c 1'
_symmetry_space_group_name_Hall '-P 2ybc'
_symmetry_space_group_name_H-M 'P 1 21/c 1'
_atom_sites_solution_hydrogens geom
_audit_creation_method SHELXL-2014
_cell_angle_alpha 90
_cell_angle_beta 95.1340(10)
_cell_angle_gamma 90
_cell_formula_units_Z 8
_cell_length_a 24.1428(2)
_cell_length_b 9.37530(10)
_cell_length_c 27.3016(2)
_cell_measurement_reflns_used 19081
_cell_measurement_temperature 155(2)
_cell_measurement_theta_max 69.4720
_cell_measurement_theta_min 3.2380
_cell_volume 6154.82(10)
_computing_cell_refinement
;
CrysAlisPro, Agilent Technologies,
Version 1.171.37.35 (release 13-08-2014 CrysAlis171 .NET)
(compiled Aug 13 2014,18:06:01)
;
_computing_data_collection
;
CrysAlisPro, Agilent Technologies,
Version 1.171.37.35 (release 13-08-2014 CrysAlis171 .NET)
(compiled Aug 13 2014,18:06:01)
;
_computing_data_reduction
;
CrysAlisPro, Agilent Technologies,
Version 1.171.37.35 (release 13-08-2014 CrysAlis171 .NET)
(compiled Aug 13 2014,18:06:01)
;
_computing_molecular_graphics 'X-SEED (Barbour, 1999)'
_computing_publication_material 'SHELXL-2014 (Sheldrick, 2014)'
_computing_structure_refinement 'SHELXL-2014 (Sheldrick, 2014)'
_computing_structure_solution 'SIR-97 (Giacovazzo, 1999)'
_diffrn_ambient_temperature 155(2)
_diffrn_measured_fraction_theta_full 0.992
_diffrn_measured_fraction_theta_max 0.992
_diffrn_measurement_device_type 'Xcalibur, Onyx, Nova'
_diffrn_radiation_type CuK\a
_diffrn_radiation_wavelength 1.5418
_diffrn_reflns_av_R_equivalents 0.0290
_diffrn_reflns_av_unetI/netI 0.0310
_diffrn_reflns_Laue_measured_fraction_full 0.992
_diffrn_reflns_Laue_measured_fraction_max 0.992
_diffrn_reflns_limit_h_max 27
_diffrn_reflns_limit_h_min -29
_diffrn_reflns_limit_k_max 11
_diffrn_reflns_limit_k_min -8
_diffrn_reflns_limit_l_max 32
_diffrn_reflns_limit_l_min -32
_diffrn_reflns_number 29901
_diffrn_reflns_point_group_measured_fraction_full 0.992
_diffrn_reflns_point_group_measured_fraction_max 0.992
_diffrn_reflns_theta_full 69.000
_diffrn_reflns_theta_max 68.987
_diffrn_reflns_theta_min 3.250
_diffrn_source 'sealed X-ray tube'
_exptl_absorpt_coefficient_mu 11.185
_exptl_absorpt_correction_T_max 1.00000
_exptl_absorpt_correction_T_min 0.36003
_exptl_absorpt_correction_type multi-scan
_exptl_absorpt_process_details
;
CrysAlisPro, Agilent Technologies,
Version 1.171.37.35 (release 13-08-2014 CrysAlis171 .NET)
(compiled Aug 13 2014,18:06:01)
Empirical absorption correction using spherical harmonics,
 implemented in SCALE3 ABSPACK scaling algorithm.
;
_exptl_crystal_colour orange
_exptl_crystal_density_diffrn 1.639
_exptl_crystal_description fragment
_exptl_crystal_F_000 3024
_exptl_crystal_size_max 0.264
_exptl_crystal_size_mid 0.161
_exptl_crystal_size_min 0.085
_refine_diff_density_max 0.948
_refine_diff_density_min -1.411
_refine_diff_density_rms 0.099
_refine_ls_extinction_method none
_refine_ls_goodness_of_fit_ref 1.042
_refine_ls_hydrogen_treatment constr
_refine_ls_matrix_type full
_refine_ls_number_parameters 659
_refine_ls_number_reflns 11357
_refine_ls_number_restraints 0
_refine_ls_restrained_S_all 1.042
_refine_ls_R_factor_all 0.0269
_refine_ls_R_factor_gt 0.0244
_refine_ls_shift/su_max 0.001
_refine_ls_shift/su_mean 0.000
_refine_ls_structure_factor_coef Fsqd
_refine_ls_weighting_details 'w=1/[\s^2^(Fo^2^)+(0.0324P)^2^] where P=(Fo^2^+2Fc^2^)/3'
_refine_ls_weighting_scheme calc
_refine_ls_wR_factor_gt 0.0578
_refine_ls_wR_factor_ref 0.0593
_reflns_Friedel_coverage 0.000
_reflns_number_gt 10591
_reflns_number_total 11357
_reflns_threshold_expression 'I > 2\s(I)'
_cod_data_source_file om6b00426_si_002.cif
_cod_data_source_block 6
_cod_database_code 4086679
_shelx_space_group_comment
;
The symmetry employed for this shelxl refinement is uniquely defined
by the following loop, which should always be used as a source of
symmetry information in preference to the above space-group names.
They are only intended as comments.
;
_shelxl_version_number 2014-3

loop_
_space_group_symop_operation_xyz
'x, y, z'
'-x, y+1/2, -z+1/2'
'-x, -y, -z'
'x, -y-1/2, z-1/2'

loop_
_atom_site_label
_atom_site_type_symbol
_atom_site_fract_x
_atom_site_fract_y
_atom_site_fract_z
_atom_site_U_iso_or_equiv
_atom_site_adp_type
_atom_site_occupancy
_atom_site_site_symmetry_order
_atom_site_calc_flag
_atom_site_refinement_flags_posn
_atom_site_refinement_flags_adp
C1 C -0.00872(19) 0.1592(4) 0.03732(15) 0.0517(10) Uani 1 1 d . .
H1A H 0.0184 0.0870 0.0292 0.078 Uiso 1 1 calc R U
H1B H -0.0291 0.1939 0.0070 0.078 Uiso 1 1 calc R U
H1C H -0.0349 0.1168 0.0586 0.078 Uiso 1 1 calc R U
C2 C -0.02276(14) 0.3892(4) 0.07850(14) 0.0383(8) Uani 1 1 d . .
H2A H -0.0459 0.3438 0.1018 0.057 Uiso 1 1 calc R U
H2B H -0.0462 0.4187 0.0491 0.057 Uiso 1 1 calc R U
H2C H -0.0043 0.4730 0.0939 0.057 Uiso 1 1 calc R U
C3 C 0.05894(15) 0.3542(4) 0.02931(13) 0.0417(8) Uani 1 1 d . .
H3A H 0.0760 0.4392 0.0453 0.063 Uiso 1 1 calc R U
H3B H 0.0369 0.3822 -0.0011 0.063 Uiso 1 1 calc R U
H3C H 0.0882 0.2876 0.0215 0.063 Uiso 1 1 calc R U
C4 C 0.02140(13) 0.2825(3) 0.06383(12) 0.0300(7) Uani 1 1 d . .
C5 C 0.04739(12) 0.1535(3) 0.14492(11) 0.0209(5) Uani 1 1 d . .
C6 C -0.00587(12) 0.0732(3) 0.14784(11) 0.0262(6) Uani 1 1 d . .
C7 C -0.05205(13) 0.1395(4) 0.16512(12) 0.0314(7) Uani 1 1 d . .
H7 H -0.0488 0.2335 0.1781 0.038 Uiso 1 1 calc R U
C8 C -0.10277(14) 0.0692(4) 0.16355(14) 0.0396(8) Uani 1 1 d . .
H8 H -0.1344 0.1152 0.1747 0.048 Uiso 1 1 calc R U
C9 C -0.10687(14) -0.0690(4) 0.14552(14) 0.0412(8) Uani 1 1 d . .
H9 H -0.1416 -0.1170 0.1439 0.049 Uiso 1 1 calc R U
C10 C -0.06119(15) -0.1374(4) 0.12996(14) 0.0415(8) Uani 1 1 d . .
H10 H -0.0642 -0.2331 0.1186 0.050 Uiso 1 1 calc R U
C11 C -0.01060(13) -0.0663(3) 0.13090(13) 0.0328(7) Uani 1 1 d . .
H11 H 0.0209 -0.1133 0.1199 0.039 Uiso 1 1 calc R U
C12 C 0.10056(12) 0.0752(3) 0.22569(10) 0.0242(6) Uani 1 1 d . .
C13 C 0.05486(15) 0.1106(4) 0.25882(13) 0.0391(8) Uani 1 1 d . .
H13A H 0.0507 0.2144 0.2609 0.059 Uiso 1 1 calc R U
H13B H 0.0648 0.0718 0.2918 0.059 Uiso 1 1 calc R U
H13C H 0.0197 0.0685 0.2451 0.059 Uiso 1 1 calc R U
C14 C 0.10276(16) -0.0870(3) 0.21871(13) 0.0364(7) Uani 1 1 d . .
H14A H 0.0661 -0.1216 0.2057 0.055 Uiso 1 1 calc R U
H14B H 0.1135 -0.1327 0.2504 0.055 Uiso 1 1 calc R U
H14C H 0.1302 -0.1102 0.1955 0.055 Uiso 1 1 calc R U
C15 C 0.15655(14) 0.1271(4) 0.24876(12) 0.0351(7) Uani 1 1 d . .
H15A H 0.1848 0.1126 0.2256 0.053 Uiso 1 1 calc R U
H15B H 0.1668 0.0734 0.2790 0.053 Uiso 1 1 calc R U
H15C H 0.1541 0.2288 0.2565 0.053 Uiso 1 1 calc R U
C16 C 0.12467(12) 0.4746(3) 0.16929(12) 0.0262(6) Uani 1 1 d . .
C17 C 0.07604(14) 0.4730(3) 0.20114(13) 0.0344(7) Uani 1 1 d . .
H17A H 0.0856 0.4144 0.2304 0.052 Uiso 1 1 calc R U
H17B H 0.0432 0.4330 0.1823 0.052 Uiso 1 1 calc R U
H17C H 0.0680 0.5706 0.2112 0.052 Uiso 1 1 calc R U
C18 C 0.11337(14) 0.5855(3) 0.12845(13) 0.0331(7) Uani 1 1 d . .
H18A H 0.0776 0.5649 0.1099 0.050 Uiso 1 1 calc R U
H18B H 0.1431 0.5820 0.1063 0.050 Uiso 1 1 calc R U
H18C H 0.1121 0.6809 0.1430 0.050 Uiso 1 1 calc R U
C19 C 0.17792(14) 0.5169(3) 0.20061(14) 0.0359(7) Uani 1 1 d . .
H19A H 0.1732 0.6118 0.2147 0.054 Uiso 1 1 calc R U
H19B H 0.2091 0.5188 0.1800 0.054 Uiso 1 1 calc R U
H19C H 0.1856 0.4474 0.2271 0.054 Uiso 1 1 calc R U
C20 C 0.26378(13) 0.1128(3) 0.04043(12) 0.0283(6) Uani 1 1 d . .
C21 C 0.28093(12) 0.0377(3) 0.08365(12) 0.0281(6) Uani 1 1 d . .
C22 C 0.23329(12) -0.0288(3) 0.10207(12) 0.0245(6) Uani 1 1 d . .
C23 C 0.18547(12) 0.0022(3) 0.06793(11) 0.0236(6) Uani 1 1 d . .
C24 C 0.20383(13) 0.0948(3) 0.03027(11) 0.0278(6) Uani 1 1 d . .
C25 C 0.29936(18) 0.1976(4) 0.00919(16) 0.0444(9) Uani 1 1 d . .
H25A H 0.3360 0.2127 0.0270 0.067 Uiso 1 1 calc R U
H25B H 0.2817 0.2900 0.0014 0.067 Uiso 1 1 calc R U
H25C H 0.3037 0.1456 -0.0214 0.067 Uiso 1 1 calc R U
C26 C 0.33907(14) 0.0247(4) 0.10746(15) 0.0413(8) Uani 1 1 d . .
H26A H 0.3536 -0.0705 0.1011 0.062 Uiso 1 1 calc R U
H26B H 0.3390 0.0390 0.1430 0.062 Uiso 1 1 calc R U
H26C H 0.3627 0.0971 0.0939 0.062 Uiso 1 1 calc R U
C27 C 0.23567(16) -0.1303(4) 0.14465(13) 0.0383(8) Uani 1 1 d . .
H27A H 0.2550 -0.2176 0.1362 0.057 Uiso 1 1 calc R U
H27B H 0.1978 -0.1540 0.1521 0.057 Uiso 1 1 calc R U
H27C H 0.2557 -0.0857 0.1735 0.057 Uiso 1 1 calc R U
C28 C 0.12896(13) -0.0603(3) 0.06928(13) 0.0332(7) Uani 1 1 d . .
H28A H 0.1016 0.0010 0.0508 0.050 Uiso 1 1 calc R U
H28B H 0.1199 -0.0674 0.1035 0.050 Uiso 1 1 calc R U
H28C H 0.1281 -0.1555 0.0545 0.050 Uiso 1 1 calc R U
C29 C 0.17180(17) 0.1423(4) -0.01596(12) 0.0404(8) Uani 1 1 d . .
H29A H 0.1855 0.0925 -0.0440 0.061 Uiso 1 1 calc R U
H29B H 0.1764 0.2454 -0.0199 0.061 Uiso 1 1 calc R U
H29C H 0.1323 0.1204 -0.0144 0.061 Uiso 1 1 calc R U
C30 C 0.40546(16) -0.4927(4) 0.42640(17) 0.0522(10) Uani 1 1 d . .
H30A H 0.3727 -0.4441 0.4372 0.078 Uiso 1 1 calc R U
H30B H 0.4200 -0.5599 0.4519 0.078 Uiso 1 1 calc R U
H30C H 0.3950 -0.5446 0.3958 0.078 Uiso 1 1 calc R U
C31 C 0.4679(2) -0.3067(5) 0.46582(14) 0.0512(10) Uani 1 1 d . .
H31A H 0.4971 -0.2373 0.4604 0.077 Uiso 1 1 calc R U
H31B H 0.4822 -0.3766 0.4905 0.077 Uiso 1 1 calc R U
H31C H 0.4358 -0.2571 0.4775 0.077 Uiso 1 1 calc R U
C32 C 0.50041(16) -0.4584(4) 0.39982(15) 0.0454(9) Uani 1 1 d . .
H32A H 0.4901 -0.5021 0.3677 0.068 Uiso 1 1 calc R U
H32B H 0.5133 -0.5326 0.4235 0.068 Uiso 1 1 calc R U
H32C H 0.5303 -0.3890 0.3968 0.068 Uiso 1 1 calc R U
C33 C 0.44999(13) -0.3830(4) 0.41765(12) 0.0317(7) Uani 1 1 d . .
C34 C 0.44503(12) -0.1723(3) 0.35800(11) 0.0238(6) Uani 1 1 d . .
C35 C 0.50362(12) -0.1215(3) 0.36664(12) 0.0301(7) Uani 1 1 d . .
C36 C 0.51844(16) -0.0238(5) 0.40330(15) 0.0478(9) Uani 1 1 d . .
H36 H 0.4911 0.0138 0.4227 0.057 Uiso 1 1 calc R U
C37 C 0.57342(19) 0.0191(7) 0.41173(18) 0.0708(14) Uani 1 1 d . .
H37 H 0.5834 0.0865 0.4370 0.085 Uiso 1 1 calc R U
C38 C 0.61374(17) -0.0336(6) 0.38435(19) 0.0684(14) Uani 1 1 d . .
H38 H 0.6513 -0.0037 0.3908 0.082 Uiso 1 1 calc R U
C39 C 0.59914(15) -0.1307(5) 0.34729(18) 0.0530(11) Uani 1 1 d . .
H39 H 0.6266 -0.1675 0.3279 0.064 Uiso 1 1 calc R U
C40 C 0.54399(15) -0.1743(4) 0.33850(15) 0.0384(8) Uani 1 1 d . .
H40 H 0.5340 -0.2409 0.3130 0.046 Uiso 1 1 calc R U
C41 C 0.40955(13) 0.0026(3) 0.29044(12) 0.0285(6) Uani 1 1 d . .
C42 C 0.34980(14) 0.0364(4) 0.27088(13) 0.0352(7) Uani 1 1 d . .
H42A H 0.3325 -0.0491 0.2556 0.053 Uiso 1 1 calc R U
H42B H 0.3498 0.1128 0.2464 0.053 Uiso 1 1 calc R U
H42C H 0.3288 0.0673 0.2981 0.053 Uiso 1 1 calc R U
C43 C 0.44237(15) -0.0451(4) 0.24804(13) 0.0379(8) Uani 1 1 d . .
H43A H 0.4812 -0.0621 0.2603 0.057 Uiso 1 1 calc R U
H43B H 0.4407 0.0294 0.2228 0.057 Uiso 1 1 calc R U
H43C H 0.4262 -0.1334 0.2338 0.057 Uiso 1 1 calc R U
C44 C 0.43615(17) 0.1381(4) 0.31370(15) 0.0429(8) Uani 1 1 d . .
H44A H 0.4155 0.1682 0.3413 0.064 Uiso 1 1 calc R U
H44B H 0.4350 0.2142 0.2890 0.064 Uiso 1 1 calc R U
H44C H 0.4749 0.1184 0.3256 0.064 Uiso 1 1 calc R U
C45 C 0.34769(13) -0.3985(3) 0.28797(11) 0.0279(6) Uani 1 1 d . .
C46 C 0.31202(17) -0.5262(4) 0.30003(14) 0.0392(8) Uani 1 1 d . .
H46A H 0.3112 -0.5957 0.2731 0.059 Uiso 1 1 calc R U
H46B H 0.2741 -0.4940 0.3041 0.059 Uiso 1 1 calc R U
H46C H 0.3279 -0.5710 0.3306 0.059 Uiso 1 1 calc R U
C47 C 0.40681(15) -0.4480(4) 0.28075(13) 0.0363(7) Uani 1 1 d . .
H47A H 0.4215 -0.5037 0.3094 0.054 Uiso 1 1 calc R U
H47B H 0.4306 -0.3647 0.2771 0.054 Uiso 1 1 calc R U
H47C H 0.4062 -0.5074 0.2512 0.054 Uiso 1 1 calc R U
C48 C 0.32217(15) -0.3339(4) 0.23959(12) 0.0349(7) Uani 1 1 d . .
H48A H 0.3477 -0.2628 0.2279 0.052 Uiso 1 1 calc R U
H48B H 0.2867 -0.2881 0.2450 0.052 Uiso 1 1 calc R U
H48C H 0.3158 -0.4095 0.2149 0.052 Uiso 1 1 calc R U
C49 C 0.31081(12) -0.0215(3) 0.43751(11) 0.0241(6) Uani 1 1 d . .
C50 C 0.37062(13) 0.0230(3) 0.44342(12) 0.0303(7) Uani 1 1 d . .
H50A H 0.3755 0.1000 0.4677 0.045 Uiso 1 1 calc R U
H50B H 0.3818 0.0567 0.4118 0.045 Uiso 1 1 calc R U
H50C H 0.3938 -0.0586 0.4546 0.045 Uiso 1 1 calc R U
C51 C 0.28486(12) -0.1267(3) 0.46601(11) 0.0246(6) Uani 1 1 d . .
C52 C 0.31104(14) -0.2163(4) 0.50702(11) 0.0313(7) Uani 1 1 d . .
H52A H 0.3514 -0.2185 0.5054 0.047 Uiso 1 1 calc R U
H52B H 0.2962 -0.3135 0.5040 0.047 Uiso 1 1 calc R U
H52C H 0.3026 -0.1756 0.5386 0.047 Uiso 1 1 calc R U
C53 C 0.22549(12) -0.1186(3) 0.45318(11) 0.0251(6) Uani 1 1 d . .
C54 C 0.18295(14) -0.2070(4) 0.47594(14) 0.0339(7) Uani 1 1 d . .
H54A H 0.1733 -0.1614 0.5063 0.051 Uiso 1 1 calc R U
H54B H 0.1981 -0.3023 0.4834 0.051 Uiso 1 1 calc R U
H54C H 0.1496 -0.2153 0.4529 0.051 Uiso 1 1 calc R U
C55 C 0.21517(12) -0.0147(3) 0.41638(11) 0.0251(6) Uani 1 1 d . .
C56 C 0.15933(13) 0.0267(4) 0.39237(13) 0.0327(7) Uani 1 1 d . .
H56A H 0.1440 -0.0521 0.3718 0.049 Uiso 1 1 calc R U
H56B H 0.1631 0.1113 0.3719 0.049 Uiso 1 1 calc R U
H56C H 0.1342 0.0481 0.4177 0.049 Uiso 1 1 calc R U
C57 C 0.26762(13) 0.0450(3) 0.40514(11) 0.0240(6) Uani 1 1 d . .
C58 C 0.27363(15) 0.1730(3) 0.37308(13) 0.0321(7) Uani 1 1 d . .
H58A H 0.2530 0.1572 0.3409 0.048 Uiso 1 1 calc R U
H58B H 0.3130 0.1882 0.3687 0.048 Uiso 1 1 calc R U
H58C H 0.2587 0.2572 0.3886 0.048 Uiso 1 1 calc R U
Cl1 Cl 0.26728(3) 0.25397(8) 0.17864(3) 0.02912(15) Uani 1 1 d . .
Cl2 Cl 0.22873(3) 0.44087(7) 0.07440(3) 0.03213(16) Uani 1 1 d . .
Cl3 Cl 0.21839(3) -0.19577(8) 0.31090(3) 0.03112(16) Uani 1 1 d . .
Cl4 Cl 0.25422(3) -0.42995(7) 0.40317(3) 0.02982(15) Uani 1 1 d . .
Ge1 Ge 0.13487(2) 0.28134(3) 0.13821(2) 0.01804(7) Uani 1 1 d . .
Ge2 Ge 0.34863(2) -0.25515(3) 0.34365(2) 0.01888(7) Uani 1 1 d . .
N1 N 0.05811(10) 0.2386(3) 0.10777(9) 0.0229(5) Uani 1 1 d . .
N2 N 0.09160(9) 0.1494(2) 0.17744(9) 0.0202(5) Uani 1 1 d . .
N3 N 0.42349(10) -0.2832(3) 0.38018(9) 0.0240(5) Uani 1 1 d . .
N4 N 0.40575(10) -0.1145(2) 0.32681(9) 0.0220(5) Uani 1 1 d . .
Ir1 Ir 0.21649(2) 0.19812(2) 0.10138(2) 0.01888(4) Uani 1 1 d . .
Ir2 Ir 0.27212(2) -0.18090(2) 0.38894(2) 0.01862(4) Uani 1 1 d . .

loop_
_atom_site_aniso_label
_atom_site_aniso_U_11
_atom_site_aniso_U_22
_atom_site_aniso_U_33
_atom_site_aniso_U_23
_atom_site_aniso_U_13
_atom_site_aniso_U_12
C1 0.057(2) 0.050(2) 0.042(2) -0.0022(18) -0.0254(19) 0.0000(18)
C2 0.0301(17) 0.0418(18) 0.0424(19) 0.0140(16) -0.0003(14) 0.0071(14)
C3 0.041(2) 0.057(2) 0.0281(17) 0.0104(16) 0.0042(15) 0.0126(17)
C4 0.0257(15) 0.0351(16) 0.0274(16) 0.0058(13) -0.0077(13) 0.0047(12)
C5 0.0196(13) 0.0192(13) 0.0239(14) -0.0014(11) 0.0028(11) 0.0007(11)
C6 0.0221(14) 0.0289(15) 0.0270(15) 0.0020(12) -0.0009(12) -0.0047(11)
C7 0.0235(15) 0.0367(17) 0.0343(17) 0.0019(14) 0.0044(13) 0.0010(13)
C8 0.0234(16) 0.056(2) 0.0398(19) 0.0084(17) 0.0042(14) 0.0006(14)
C9 0.0276(17) 0.050(2) 0.045(2) 0.0069(17) -0.0016(15) -0.0131(15)
C10 0.0386(19) 0.0381(18) 0.047(2) 0.0017(16) -0.0036(16) -0.0153(15)
C11 0.0261(15) 0.0328(16) 0.0392(18) 0.0006(14) 0.0016(13) -0.0045(12)
C12 0.0265(15) 0.0281(15) 0.0179(13) 0.0036(11) 0.0019(11) -0.0019(11)
C13 0.0387(18) 0.053(2) 0.0270(16) 0.0103(15) 0.0109(14) 0.0049(15)
C14 0.048(2) 0.0266(16) 0.0338(17) 0.0086(13) -0.0025(15) -0.0018(14)
C15 0.0344(17) 0.0433(18) 0.0264(16) 0.0089(14) -0.0049(13) -0.0082(14)
C16 0.0263(14) 0.0197(13) 0.0330(16) -0.0043(12) 0.0058(12) -0.0003(11)
C17 0.0361(17) 0.0285(16) 0.0405(18) -0.0111(14) 0.0143(15) -0.0009(13)
C18 0.0354(17) 0.0221(15) 0.0422(19) 0.0002(13) 0.0057(14) 0.0014(12)
C19 0.0358(17) 0.0266(16) 0.0449(19) -0.0104(14) 0.0009(15) -0.0052(13)
C20 0.0326(16) 0.0250(15) 0.0295(16) -0.0062(12) 0.0149(13) 0.0016(12)
C21 0.0234(14) 0.0261(15) 0.0350(16) -0.0063(13) 0.0041(13) 0.0029(11)
C22 0.0211(14) 0.0197(14) 0.0330(16) -0.0023(12) 0.0042(12) 0.0038(10)
C23 0.0265(14) 0.0196(13) 0.0249(14) -0.0078(11) 0.0039(12) -0.0018(11)
C24 0.0339(16) 0.0304(15) 0.0195(14) -0.0062(12) 0.0041(12) 0.0052(12)
C25 0.048(2) 0.045(2) 0.043(2) 0.0020(16) 0.0248(18) -0.0032(16)
C26 0.0233(16) 0.0447(19) 0.055(2) -0.0076(17) -0.0021(15) 0.0070(14)
C27 0.045(2) 0.0320(17) 0.0378(18) 0.0087(15) 0.0033(15) 0.0068(14)
C28 0.0280(16) 0.0321(16) 0.0395(18) -0.0112(14) 0.0034(14) -0.0041(12)
C29 0.050(2) 0.052(2) 0.0186(15) -0.0028(15) 0.0012(14) 0.0137(17)
C30 0.039(2) 0.056(2) 0.061(3) 0.039(2) 0.0023(18) 0.0048(17)
C31 0.060(3) 0.063(3) 0.0287(19) 0.0093(17) -0.0051(18) 0.0206(19)
C32 0.0399(19) 0.054(2) 0.043(2) 0.0184(17) 0.0078(16) 0.0230(17)
C33 0.0283(16) 0.0383(17) 0.0280(16) 0.0135(14) -0.0005(13) 0.0100(13)
C34 0.0235(15) 0.0275(14) 0.0205(14) -0.0010(11) 0.0030(11) 0.0029(11)
C35 0.0218(15) 0.0385(17) 0.0292(16) 0.0101(13) -0.0022(12) -0.0003(12)
C36 0.0314(18) 0.074(3) 0.0377(19) -0.0110(19) 0.0004(15) -0.0151(17)
C37 0.043(2) 0.114(4) 0.052(3) -0.005(3) -0.010(2) -0.032(3)
C38 0.0261(19) 0.116(4) 0.061(3) 0.027(3) -0.0084(19) -0.019(2)
C39 0.0228(17) 0.072(3) 0.066(3) 0.035(2) 0.0161(18) 0.0131(17)
C40 0.0285(17) 0.0427(19) 0.045(2) 0.0134(16) 0.0114(15) 0.0084(13)
C41 0.0323(16) 0.0230(14) 0.0301(16) 0.0091(12) 0.0021(13) 0.0008(12)
C42 0.0342(17) 0.0333(17) 0.0372(18) 0.0093(14) -0.0014(14) 0.0061(13)
C43 0.0402(18) 0.0437(19) 0.0312(17) 0.0140(15) 0.0111(15) -0.0013(15)
C44 0.051(2) 0.0295(17) 0.047(2) 0.0058(16) -0.0023(17) -0.0088(15)
C45 0.0323(16) 0.0268(15) 0.0250(15) -0.0064(12) 0.0041(12) -0.0001(12)
C46 0.055(2) 0.0281(16) 0.0355(18) -0.0062(14) 0.0081(16) -0.0078(15)
C47 0.0407(18) 0.0339(17) 0.0345(17) -0.0074(14) 0.0043(15) 0.0101(14)
C48 0.0396(18) 0.0404(18) 0.0242(16) -0.0044(13) -0.0002(14) -0.0002(14)
C49 0.0214(14) 0.0233(14) 0.0273(15) -0.0062(12) 0.0006(11) -0.0022(11)
C50 0.0252(15) 0.0318(16) 0.0334(16) -0.0069(13) -0.0001(13) -0.0041(12)
C51 0.0266(15) 0.0269(14) 0.0207(14) -0.0056(12) 0.0037(11) 0.0011(11)
C52 0.0361(17) 0.0400(17) 0.0174(14) 0.0034(13) 0.0001(13) 0.0051(13)
C53 0.0244(14) 0.0278(15) 0.0239(14) -0.0026(12) 0.0068(12) -0.0011(11)
C54 0.0316(17) 0.0342(17) 0.0377(18) 0.0027(14) 0.0130(14) -0.0057(13)
C55 0.0219(14) 0.0244(14) 0.0290(15) -0.0041(12) 0.0029(12) 0.0019(11)
C56 0.0243(15) 0.0356(17) 0.0382(18) 0.0024(14) 0.0019(13) 0.0072(12)
C57 0.0331(15) 0.0182(13) 0.0216(14) -0.0027(11) 0.0076(12) 0.0022(11)
C58 0.0369(18) 0.0225(15) 0.0375(18) 0.0050(13) 0.0066(14) 0.0008(12)
Cl1 0.0229(3) 0.0400(4) 0.0238(3) -0.0045(3) -0.0023(3) -0.0019(3)
Cl2 0.0371(4) 0.0236(3) 0.0374(4) 0.0057(3) 0.0132(3) -0.0015(3)
Cl3 0.0284(4) 0.0372(4) 0.0258(4) -0.0017(3) -0.0083(3) 0.0030(3)
Cl4 0.0357(4) 0.0198(3) 0.0349(4) 0.0034(3) 0.0078(3) -0.0035(3)
Ge1 0.01803(15) 0.01779(14) 0.01845(15) -0.00026(12) 0.00249(12) -0.00060(11)
Ge2 0.01979(15) 0.01847(15) 0.01817(15) 0.00133(12) 0.00057(12) 0.00068(11)
N1 0.0206(12) 0.0265(12) 0.0211(12) 0.0008(10) -0.0005(9) 0.0008(9)
N2 0.0205(11) 0.0217(11) 0.0184(11) 0.0023(9) 0.0021(9) -0.0022(9)
N3 0.0222(12) 0.0276(12) 0.0218(12) 0.0064(10) -0.0006(10) 0.0041(10)
N4 0.0214(11) 0.0225(12) 0.0216(12) 0.0043(9) -0.0002(9) -0.0004(9)
Ir1 0.01826(7) 0.02023(7) 0.01841(7) 0.00053(4) 0.00314(5) -0.00075(4)
Ir2 0.01800(7) 0.01802(7) 0.01967(7) 0.00123(4) 0.00070(5) -0.00040(4)

loop_
_atom_type_symbol
_atom_type_description
_atom_type_scat_dispersion_real
_atom_type_scat_dispersion_imag
_atom_type_scat_source
C C 0.0181 0.0091 'International Tables Vol C Tables 4.2.6.8 and 6.1.1.4'
H H 0.0000 0.0000 'International Tables Vol C Tables 4.2.6.8 and 6.1.1.4'
Cl Cl 0.3639 0.7018 'International Tables Vol C Tables 4.2.6.8 and 6.1.1.4'
Ge Ge -1.0885 0.8855 'International Tables Vol C Tables 4.2.6.8 and 6.1.1.4'
N N 0.0311 0.0180 'International Tables Vol C Tables 4.2.6.8 and 6.1.1.4'
Ir Ir -4.7710 6.5667 'International Tables Vol C Tables 4.2.6.8 and 6.1.1.4'

loop_
_geom_angle_atom_site_label_1
_geom_angle_atom_site_label_2
_geom_angle_atom_site_label_3
_geom_angle
N1 C4 C1 113.6(3)
N1 C4 C3 106.1(3)
C1 C4 C3 109.2(3)
N1 C4 C2 110.3(3)
C1 C4 C2 107.8(3)
C3 C4 C2 109.8(3)
N2 C5 N1 109.1(2)
N2 C5 C6 126.3(3)
N1 C5 C6 124.5(3)
N2 C5 Ge1 54.32(14)
N1 C5 Ge1 54.78(14)
C6 C5 Ge1 178.5(2)
C11 C6 C7 119.2(3)
C11 C6 C5 120.1(3)
C7 C6 C5 120.6(3)
C8 C7 C6 120.5(3)
C9 C8 C7 119.3(3)
C10 C9 C8 120.8(3)
C9 C10 C11 119.9(3)
C6 C11 C10 120.3(3)
N2 C12 C15 105.7(2)
N2 C12 C13 111.6(2)
C15 C12 C13 110.4(3)
N2 C12 C14 110.9(2)
C15 C12 C14 109.3(3)
C13 C12 C14 109.0(3)
C17 C16 C19 109.6(3)
C17 C16 C18 109.0(3)
C19 C16 C18 108.4(3)
C17 C16 Ge1 111.1(2)
C19 C16 Ge1 109.8(2)
C18 C16 Ge1 108.9(2)
C21 C20 C24 108.4(3)
C21 C20 C25 127.3(3)
C24 C20 C25 124.4(3)
C21 C20 Ir1 71.79(17)
C24 C20 Ir1 67.72(16)
C25 C20 Ir1 126.1(2)
C20 C21 C22 109.0(3)
C20 C21 C26 126.9(3)
C22 C21 C26 124.1(3)
C20 C21 Ir1 71.81(17)
C22 C21 Ir1 67.91(16)
C26 C21 Ir1 126.9(2)
C21 C22 C23 107.7(3)
C21 C22 C27 124.7(3)
C23 C22 C27 126.8(3)
C21 C22 Ir1 74.11(16)
C23 C22 Ir1 70.07(15)
C27 C22 Ir1 128.6(2)
C24 C23 C22 107.5(3)
C24 C23 C28 126.5(3)
C22 C23 C28 125.8(3)
C24 C23 Ir1 70.88(16)
C22 C23 Ir1 70.80(16)
C28 C23 Ir1 127.5(2)
C23 C24 C20 107.2(3)
C23 C24 C29 127.9(3)
C20 C24 C29 123.9(3)
C23 C24 Ir1 70.05(16)
C20 C24 Ir1 73.74(17)
C29 C24 Ir1 130.3(2)
N3 C33 C30 105.5(3)
N3 C33 C32 112.2(3)
C30 C33 C32 109.4(3)
N3 C33 C31 111.6(3)
C30 C33 C31 109.3(3)
C32 C33 C31 108.7(3)
N4 C34 N3 108.9(3)
N4 C34 C35 125.6(3)
N3 C34 C35 125.5(3)
N4 C34 Ge2 54.22(15)
N3 C34 Ge2 54.67(15)
C35 C34 Ge2 179.8(3)
C36 C35 C40 119.3(3)
C36 C35 C34 120.5(3)
C40 C35 C34 120.2(3)
C35 C36 C37 119.7(4)
C38 C37 C36 121.4(5)
C37 C38 C39 119.3(4)
C38 C39 C40 119.8(4)
C35 C40 C39 120.6(4)
N4 C41 C42 105.9(2)
N4 C41 C43 110.9(2)
C42 C41 C43 109.5(3)
N4 C41 C44 112.5(3)
C42 C41 C44 108.7(3)
C43 C41 C44 109.3(3)
C46 C45 C47 109.9(3)
C46 C45 C48 107.7(3)
C47 C45 C48 108.5(3)
C46 C45 Ge2 109.1(2)
C47 C45 Ge2 110.5(2)
C48 C45 Ge2 111.2(2)
C51 C49 C57 107.6(2)
C51 C49 C50 126.6(3)
C57 C49 C50 125.5(3)
C51 C49 Ir2 70.77(16)
C57 C49 Ir2 70.97(16)
C50 C49 Ir2 128.3(2)
C49 C51 C53 107.7(3)
C49 C51 C52 128.1(3)
C53 C51 C52 123.7(3)
C49 C51 Ir2 70.38(16)
C53 C51 Ir2 74.03(17)
C52 C51 Ir2 127.7(2)
C55 C53 C51 108.5(3)
C55 C53 C54 126.6(3)
C51 C53 C54 124.9(3)
C55 C53 Ir2 71.99(17)
C51 C53 Ir2 67.68(15)
C54 C53 Ir2 126.2(2)
C53 C55 C57 108.6(3)
C53 C55 C56 126.0(3)
C57 C55 C56 125.4(3)
C53 C55 Ir2 71.56(16)
C57 C55 Ir2 67.90(15)
C56 C55 Ir2 126.0(2)
C55 C57 C49 107.5(3)
C55 C57 C58 124.6(3)
C49 C57 C58 126.8(3)
C55 C57 Ir2 74.04(16)
C49 C57 Ir2 69.93(15)
C58 C57 Ir2 130.8(2)
N2 Ge1 N1 65.69(10)
N2 Ge1 C16 103.95(11)
N1 Ge1 C16 102.14(11)
N2 Ge1 Ir1 120.58(7)
N1 Ge1 Ir1 121.38(7)
C16 Ge1 Ir1 126.63(8)
N2 Ge1 C5 32.73(10)
N1 Ge1 C5 32.95(10)
C16 Ge1 C5 105.56(11)
Ir1 Ge1 C5 127.80(6)
N4 Ge2 N3 65.73(10)
N4 Ge2 C45 103.14(11)
N3 Ge2 C45 103.62(12)
N4 Ge2 Ir2 120.29(7)
N3 Ge2 Ir2 118.72(7)
C45 Ge2 Ir2 128.10(9)
N4 Ge2 C34 32.86(10)
N3 Ge2 C34 32.87(10)
C45 Ge2 C34 106.05(11)
Ir2 Ge2 C34 125.84(7)
C5 N1 C4 129.6(2)
C5 N1 Ge1 92.27(17)
C4 N1 Ge1 138.0(2)
C5 N2 C12 130.6(2)
C5 N2 Ge1 92.94(17)
C12 N2 Ge1 136.41(18)
C34 N3 C33 129.9(3)
C34 N3 Ge2 92.46(18)
C33 N3 Ge2 137.6(2)
C34 N4 C41 130.1(3)
C34 N4 Ge2 92.92(18)
C41 N4 Ge2 136.69(19)
C23 Ir1 C22 39.13(11)
C23 Ir1 C24 39.07(12)
C22 Ir1 C24 65.16(11)
C23 Ir1 C21 63.86(11)
C22 Ir1 C21 37.98(11)
C24 Ir1 C21 63.43(11)
C23 Ir1 C20 64.10(11)
C22 Ir1 C20 63.23(11)
C24 Ir1 C20 38.54(12)
C21 Ir1 C20 36.40(12)
C23 Ir1 Cl1 133.54(8)
C22 Ir1 Cl1 97.25(8)
C24 Ir1 Cl1 154.79(8)
C21 Ir1 Cl1 91.51(8)
C20 Ir1 Cl1 118.35(9)
C23 Ir1 Cl2 136.06(8)
C22 Ir1 Cl2 154.06(8)
C24 Ir1 Cl2 99.15(9)
C21 Ir1 Cl2 117.28(8)
C20 Ir1 Cl2 91.46(8)
Cl1 Ir1 Cl2 89.75(3)
C23 Ir1 Ge1 100.71(8)
C22 Ir1 Ge1 118.16(8)
C24 Ir1 Ge1 117.49(8)
C21 Ir1 Ge1 155.54(8)
C20 Ir1 Ge1 155.32(9)
Cl1 Ir1 Ge1 86.302(19)
Cl2 Ir1 Ge1 87.096(19)
C49 Ir2 C51 38.85(12)
C49 Ir2 C57 39.10(11)
C51 Ir2 C57 64.97(11)
C49 Ir2 C53 63.82(11)
C51 Ir2 C53 38.29(11)
C57 Ir2 C53 63.17(11)
C49 Ir2 C55 63.84(10)
C51 Ir2 C55 63.31(11)
C57 Ir2 C55 38.05(11)
C53 Ir2 C55 36.44(11)
C49 Ir2 Cl3 139.26(8)
C51 Ir2 Cl3 153.91(8)
C57 Ir2 Cl3 101.83(8)
C53 Ir2 Cl3 116.12(8)
C55 Ir2 Cl3 92.17(8)
C49 Ir2 Cl4 130.26(8)
C51 Ir2 Cl4 94.74(8)
C57 Ir2 Cl4 154.10(8)
C53 Ir2 Cl4 90.94(8)
C55 Ir2 Cl4 119.53(8)
Cl3 Ir2 Cl4 89.79(3)
C49 Ir2 Ge2 101.87(8)
C51 Ir2 Ge2 121.19(8)
C57 Ir2 Ge2 116.14(8)
C53 Ir2 Ge2 159.23(8)
C55 Ir2 Ge2 152.63(8)
Cl3 Ir2 Ge2 84.61(2)
Cl4 Ir2 Ge2 87.693(19)

loop_
_geom_bond_atom_site_label_1
_geom_bond_atom_site_label_2
_geom_bond_distance
C1 C4 1.515(5)
C2 C4 1.541(5)
C3 C4 1.522(5)
C4 N1 1.485(4)
C5 N2 1.326(4)
C5 N1 1.333(4)
C5 C6 1.498(4)
C5 Ge1 2.449(3)
C6 C11 1.388(5)
C6 C7 1.395(5)
C7 C8 1.388(5)
C8 C9 1.386(6)
C9 C10 1.376(6)
C10 C11 1.390(5)
C12 N2 1.488(4)
C12 C15 1.519(4)
C12 C13 1.525(4)
C12 C14 1.534(4)
C16 C17 1.522(4)
C16 C19 1.531(4)
C16 C18 1.532(5)
C16 Ge1 2.025(3)
C20 C21 1.404(5)
C20 C24 1.459(5)
C20 C25 1.493(5)
C20 Ir1 2.248(3)
C21 C22 1.438(4)
C21 C26 1.498(4)
C21 Ir1 2.248(3)
C22 C23 1.447(4)
C22 C27 1.500(5)
C22 Ir1 2.165(3)
C23 C24 1.445(4)
C23 C28 1.488(4)
C23 Ir1 2.156(3)
C24 C29 1.488(5)
C24 Ir1 2.167(3)
C30 C33 1.522(5)
C31 C33 1.526(5)
C32 C33 1.525(5)
C33 N3 1.488(4)
C34 N4 1.332(4)
C34 N3 1.332(4)
C34 C35 1.491(4)
C34 Ge2 2.451(3)
C35 C36 1.380(5)
C35 C40 1.386(5)
C36 C37 1.386(6)
C37 C38 1.371(8)
C38 C39 1.383(8)
C39 C40 1.393(6)
C41 N4 1.489(4)
C41 C42 1.526(5)
C41 C43 1.527(5)
C41 C44 1.535(5)
C45 C46 1.528(5)
C45 C47 1.530(5)
C45 C48 1.531(5)
C45 Ge2 2.028(3)
C49 C51 1.435(4)
C49 C57 1.447(4)
C49 C50 1.498(4)
C49 Ir2 2.154(3)
C51 C53 1.447(4)
C51 C52 1.494(4)
C51 Ir2 2.160(3)
C53 C55 1.405(4)
C53 C54 1.497(4)
C53 Ir2 2.244(3)
C55 C57 1.442(4)
C55 C56 1.497(4)
C55 Ir2 2.250(3)
C57 C58 1.500(4)
C57 Ir2 2.168(3)
Cl1 Ir1 2.4009(7)
Cl2 Ir1 2.4184(7)
Cl3 Ir2 2.3973(7)
Cl4 Ir2 2.4124(7)
Ge1 N2 1.992(2)
Ge1 N1 2.002(2)
Ge1 Ir1 2.4203(3)
Ge2 N4 1.991(2)
Ge2 N3 2.002(2)
Ge2 Ir2 2.4154(3)
